data_7225050
loop_
_publ_author_name
'Xu, Bing'
'Cheng, Yue'
'Hu, Huai-Ming'
'Bai, Chao'
'Wang, Xiaofang'
'Yang, Meng-Lin'
'Xue, Ganglin'

_publ_section_title
;
 Syntheses, crystal structures and luminescence properties of
 lanthanide-based coordination polymers constructed from a functionalized
 terpyridyl carboxylate ligand
;
_journal_issue 24
_journal_name_full CrystEngComm
_journal_page_first 4613
_journal_paper_doi 10.1039/C6CE00681G
_journal_volume 18
_journal_year 2016
_chemical_formula_sum 'C132 H88 N18 O17 Tb2'
_chemical_formula_weight 2516.04
_chemical_name_systematic
; 
 ? 
;
_space_group_IT_number 2
_symmetry_cell_setting triclinic
_symmetry_space_group_name_Hall '-P 1'
_symmetry_space_group_name_H-M 'P -1'
_atom_sites_solution_hydrogens geom
_atom_sites_solution_primary direct
_atom_sites_solution_secondary difmap
_audit_creation_method SHELXL-97
_audit_update_record
;
2016-01-04 deposited with the CCDC.
2016-04-29 downloaded from the CCDC.
;
_cell_angle_alpha 79.042(2)
_cell_angle_beta 77.557(2)
_cell_angle_gamma 65.639(2)
_cell_formula_units_Z 1
_cell_length_a 13.6431(17)
_cell_length_b 14.3607(19)
_cell_length_c 16.245(2)
_cell_measurement_reflns_used 4082
_cell_measurement_temperature 296(2)
_cell_measurement_theta_max 22.66
_cell_measurement_theta_min 2.58
_cell_volume 2812.9(6)
_computing_cell_refinement 'Bruker SAINT'
_computing_data_collection 'Bruker APEX2'
_computing_data_reduction 'Bruker SAINT'
_computing_molecular_graphics 'Bruker SHELXTL'
_computing_publication_material 'Bruker SHELXTL'
_computing_structure_refinement 'SHELXL-97 (Sheldrick, 2008)'
_computing_structure_solution 'SHELXS-97 (Sheldrick, 2008)'
_diffrn_ambient_temperature 296(2)
_diffrn_measured_fraction_theta_full 0.982
_diffrn_measured_fraction_theta_max 0.982
_diffrn_measurement_device_type 'Bruker APEX-II CCD'
_diffrn_measurement_method '\f and \w scans'
_diffrn_radiation_monochromator graphite
_diffrn_radiation_source 'fine-focus sealed tube'
_diffrn_radiation_type MoK\a
_diffrn_radiation_wavelength 0.71073
_diffrn_reflns_av_R_equivalents 0.0286
_diffrn_reflns_av_sigmaI/netI 0.0660
_diffrn_reflns_limit_h_max 16
_diffrn_reflns_limit_h_min -13
_diffrn_reflns_limit_k_max 15
_diffrn_reflns_limit_k_min -17
_diffrn_reflns_limit_l_max 19
_diffrn_reflns_limit_l_min -19
_diffrn_reflns_number 14012
_diffrn_reflns_theta_full 25.05
_diffrn_reflns_theta_max 25.05
_diffrn_reflns_theta_min 1.94
_exptl_absorpt_coefficient_mu 1.325
_exptl_absorpt_correction_T_max 0.895
_exptl_absorpt_correction_T_min 0.818
_exptl_absorpt_correction_type multi-scan
_exptl_absorpt_process_details sadabs
_exptl_crystal_colour colorless
_exptl_crystal_density_diffrn 1.485
_exptl_crystal_density_method 'not measured'
_exptl_crystal_description block
_exptl_crystal_F_000 1272
_exptl_crystal_size_max 0.18
_exptl_crystal_size_mid 0.12
_exptl_crystal_size_min 0.10
_refine_diff_density_max 1.271
_refine_diff_density_min -0.626
_refine_diff_density_rms 0.091
_refine_ls_extinction_method none
_refine_ls_goodness_of_fit_ref 1.027
_refine_ls_hydrogen_treatment mixed
_refine_ls_matrix_type full
_refine_ls_number_parameters 772
_refine_ls_number_reflns 9783
_refine_ls_number_restraints 2
_refine_ls_restrained_S_all 1.027
_refine_ls_R_factor_all 0.0535
_refine_ls_R_factor_gt 0.0416
_refine_ls_shift/su_max 0.001
_refine_ls_shift/su_mean 0.000
_refine_ls_structure_factor_coef Fsqd
_refine_ls_weighting_details 'calc w=1/[\s^2^(Fo^2^)+(0.0399P)^2^+2.2345P] where P=(Fo^2^+2Fc^2^)/3'
_refine_ls_weighting_scheme calc
_refine_ls_wR_factor_gt 0.0935
_refine_ls_wR_factor_ref 0.1013
_reflns_number_gt 8235
_reflns_number_total 9783
_reflns_threshold_expression >2sigma(I)
_cod_data_source_file c6ce00681g2.cif
_cod_data_source_block nw1750_0m
_cod_depositor_comments
;
The following automatic conversions were performed:

'_symmetry_cell_setting' value 'Triclinic' changed to 'triclinic'
according to
/usr/data/users/saulius/crontab/automatic-downloads/rss-feeds/RSC/lib/dictionaries/cif_core.dic
dictionary named 'cif_core.dic' version 2.4.2 from 2011-04-26.

Automatic conversion script
Id: cif_fix_values 4268 2015-11-12 08:31:59Z antanas 

 Adding full bibliography for 7225046--7225061.cif.
;
_cod_original_sg_symbol_H-M P-1
_cod_database_code 7225050

loop_
_symmetry_equiv_pos_as_xyz
'x, y, z'
'-x, -y, -z'

loop_
_atom_site_label
_atom_site_type_symbol
_atom_site_fract_x
_atom_site_fract_y
_atom_site_fract_z
_atom_site_U_iso_or_equiv
_atom_site_adp_type
_atom_site_occupancy
_atom_site_symmetry_multiplicity
_atom_site_calc_flag
_atom_site_refinement_flags
Tb1 Tb 0.971280(18) -0.008747(16) 0.135771(13) 0.02890(8) Uani 1 1 d .
N1 N 0.9554(3) 0.0173(3) 0.7305(2) 0.0399(10) Uani 1 1 d .
N2 N 0.7443(3) 0.0943(3) 0.4909(2) 0.0374(9) Uani 1 1 d .
N3 N 0.4078(4) 0.3528(4) 0.3738(4) 0.0695(15) Uani 1 1 d .
N4 N 0.3786(5) 0.0639(5) 0.3984(4) 0.0792(17) Uani 1 1 d .
N5 N 0.5487(3) 0.0500(3) 0.0931(3) 0.0430(10) Uani 1 1 d .
N6 N 0.5016(5) 0.2732(4) -0.1838(4) 0.0682(15) Uani 1 1 d .
N7 N 1.2603(4) 0.3495(4) 0.1601(4) 0.0670(14) Uani 1 1 d .
N8 N 0.9162(3) 0.3491(3) 0.3501(3) 0.0389(10) Uani 1 1 d .
N9 N 0.7442(5) 0.3718(4) 0.6549(3) 0.0602(13) Uani 1 1 d .
O1 O 1.0013(3) -0.1842(3) 0.2042(2) 0.0417(8) Uani 1 1 d .
O2 O 0.8380(3) -0.0641(3) 0.2259(2) 0.0425(8) Uani 1 1 d .
O3 O 0.9484(3) -0.0703(2) 0.02207(19) 0.0352(7) Uani 1 1 d .
O4 O 0.9599(3) -0.1270(2) -0.09664(19) 0.0394(8) Uani 1 1 d .
O5 O 0.8409(3) 0.1413(2) 0.20642(19) 0.0367(8) Uani 1 1 d .
O6 O 0.8203(3) 0.1319(2) 0.07930(19) 0.0401(8) Uani 1 1 d .
C1 C 0.9881(6) -0.0658(5) 0.6925(5) 0.096(3) Uani 1 1 d .
H1 H 1.0405 -0.1254 0.7149 0.115 Uiso 1 1 calc R
C2 C 0.9513(6) -0.0716(5) 0.6231(5) 0.092(3) Uani 1 1 d .
H2 H 0.9803 -0.1330 0.5989 0.111 Uiso 1 1 calc R
C3 C 0.8725(4) 0.0118(3) 0.5888(3) 0.0347(11) Uani 1 1 d .
C4 C 0.8388(5) 0.0983(4) 0.6270(3) 0.0562(16) Uani 1 1 d .
H4 H 0.7862 0.1587 0.6059 0.067 Uiso 1 1 calc R
C5 C 0.8814(5) 0.0978(4) 0.6964(3) 0.0563(16) Uani 1 1 d .
H5 H 0.8559 0.1589 0.7206 0.068 Uiso 1 1 calc R
C6 C 0.8238(4) 0.0076(3) 0.5173(3) 0.0335(10) Uani 1 1 d .
C7 C 0.8558(4) -0.0843(3) 0.4832(3) 0.0337(11) Uani 1 1 d .
H7 H 0.9121 -0.1427 0.5025 0.040 Uiso 1 1 calc R
C8 C 0.8045(4) -0.0891(3) 0.4211(3) 0.0316(10) Uani 1 1 d .
C9 C 0.7242(4) 0.0016(3) 0.3916(3) 0.0348(11) Uani 1 1 d .
H9 H 0.6904 0.0026 0.3472 0.042 Uiso 1 1 calc R
C10 C 0.6950(4) 0.0906(3) 0.4288(3) 0.0324(10) Uani 1 1 d .
C11 C 0.4685(5) 0.2883(5) 0.3168(4) 0.0610(16) Uani 1 1 d .
H11 H 0.4460 0.3005 0.2642 0.073 Uiso 1 1 calc R
C12 C 0.5630(4) 0.2042(4) 0.3307(3) 0.0451(13) Uani 1 1 d .
H12 H 0.6020 0.1615 0.2884 0.054 Uiso 1 1 calc R
C13 C 0.5991(4) 0.1839(4) 0.4077(3) 0.0374(11) Uani 1 1 d .
C14 C 0.5372(4) 0.2501(4) 0.4676(4) 0.0499(14) Uani 1 1 d .
H14 H 0.5577 0.2393 0.5207 0.060 Uiso 1 1 calc R
C15 C 0.4447(5) 0.3322(5) 0.4478(5) 0.0682(18) Uani 1 1 d .
H15 H 0.4049 0.3765 0.4888 0.082 Uiso 1 1 calc R
C16 C 0.8265(4) -0.1912(3) 0.3961(3) 0.0344(11) Uani 1 1 d .
C17 C 0.8022(4) -0.2613(4) 0.4600(3) 0.0488(13) Uani 1 1 d .
H17 H 0.7713 -0.2417 0.5141 0.059 Uiso 1 1 calc R
C18 C 0.8233(5) -0.3588(4) 0.4446(4) 0.0585(16) Uani 1 1 d .
H18 H 0.8047 -0.4041 0.4878 0.070 Uiso 1 1 calc R
C19 C 0.8714(5) -0.3903(4) 0.3660(4) 0.0553(15) Uani 1 1 d .
H19 H 0.8855 -0.4565 0.3558 0.066 Uiso 1 1 calc R
C20 C 0.8986(4) -0.3231(4) 0.3025(3) 0.0467(13) Uani 1 1 d .
H20 H 0.9336 -0.3451 0.2498 0.056 Uiso 1 1 calc R
C21 C 0.8747(4) -0.2228(3) 0.3157(3) 0.0328(10) Uani 1 1 d .
C22 C 0.9056(4) -0.1527(4) 0.2444(3) 0.0346(11) Uani 1 1 d .
C23 C 0.4691(6) -0.0195(5) 0.3938(4) 0.0664(17) Uani 1 1 d .
H23 H 0.4907 -0.0583 0.4443 0.080 Uiso 1 1 calc R
C24 C 0.5339(5) -0.0528(5) 0.3187(3) 0.0514(14) Uani 1 1 d .
H24 H 0.5958 -0.1134 0.3192 0.062 Uiso 1 1 calc R
C25 C 0.5055(4) 0.0048(4) 0.2427(3) 0.0443(12) Uani 1 1 d .
C26 C 0.4100(5) 0.0907(5) 0.2480(4) 0.0683(18) Uani 1 1 d .
H26 H 0.3870 0.1319 0.1987 0.082 Uiso 1 1 calc R
C27 C 0.3482(6) 0.1162(6) 0.3252(5) 0.079(2) Uani 1 1 d .
H27 H 0.2821 0.1726 0.3264 0.094 Uiso 1 1 calc R
C28 C 0.5754(4) -0.0216(4) 0.1589(3) 0.0410(12) Uani 1 1 d .
C29 C 0.6649(4) -0.1139(4) 0.1514(3) 0.0400(12) Uani 1 1 d .
H29 H 0.6802 -0.1627 0.1986 0.048 Uiso 1 1 calc R
C30 C 0.7311(4) -0.1336(4) 0.0746(3) 0.0358(11) Uani 1 1 d .
C31 C 0.7020(4) -0.0592(4) 0.0061(3) 0.0354(11) Uani 1 1 d .
H31 H 0.7435 -0.0699 -0.0474 0.042 Uiso 1 1 calc R
C32 C 0.6107(4) 0.0315(4) 0.0175(3) 0.0382(11) Uani 1 1 d .
C33 C 0.4640(5) 0.2849(5) -0.1026(4) 0.0632(17) Uani 1 1 d .
H33 H 0.4118 0.3488 -0.0894 0.076 Uiso 1 1 calc R
C34 C 0.4961(4) 0.2099(4) -0.0364(4) 0.0536(15) Uani 1 1 d .
H34 H 0.4651 0.2229 0.0192 0.064 Uiso 1 1 calc R
C35 C 0.5762(4) 0.1136(4) -0.0540(3) 0.0423(12) Uani 1 1 d .
C36 C 0.6185(5) 0.1015(5) -0.1382(3) 0.0540(14) Uani 1 1 d .
H36 H 0.6730 0.0396 -0.1537 0.065 Uiso 1 1 calc R
C37 C 0.5788(5) 0.1826(5) -0.1989(4) 0.0640(17) Uani 1 1 d .
H37 H 0.6089 0.1727 -0.2552 0.077 Uiso 1 1 calc R
C38 C 0.8292(4) -0.2306(3) 0.0682(3) 0.0323(10) Uani 1 1 d .
C39 C 0.8224(5) -0.3238(4) 0.1053(3) 0.0458(13) Uani 1 1 d .
H39 H 0.7554 -0.3246 0.1325 0.055 Uiso 1 1 calc R
C40 C 0.9121(5) -0.4144(4) 0.1027(4) 0.0551(15) Uani 1 1 d .
H40 H 0.9050 -0.4762 0.1257 0.066 Uiso 1 1 calc R
C41 C 1.0120(5) -0.4141(4) 0.0662(3) 0.0522(15) Uani 1 1 d .
H41 H 1.0736 -0.4750 0.0666 0.063 Uiso 1 1 calc R
C42 C 1.0209(4) -0.3227(4) 0.0288(3) 0.0407(12) Uani 1 1 d .
H42 H 1.0887 -0.3226 0.0028 0.049 Uiso 1 1 calc R
C43 C 0.9307(4) -0.2313(3) 0.0293(3) 0.0312(10) Uani 1 1 d .
C44 C 0.9462(3) -0.1365(3) -0.0176(3) 0.0296(10) Uani 1 1 d .
C45 C 1.2146(5) 0.3042(5) 0.1258(4) 0.0584(15) Uani 1 1 d .
H45 H 1.2521 0.2748 0.0761 0.070 Uiso 1 1 calc R
C46 C 1.1160(4) 0.2971(4) 0.1578(3) 0.0481(13) Uani 1 1 d .
H46 H 1.0886 0.2643 0.1300 0.058 Uiso 1 1 calc R
C47 C 1.0574(4) 0.3396(4) 0.2322(3) 0.0392(12) Uani 1 1 d .
C48 C 1.1056(5) 0.3851(4) 0.2694(4) 0.0564(15) Uani 1 1 d .
H48 H 1.0706 0.4140 0.3197 0.068 Uiso 1 1 calc R
C49 C 1.2053(5) 0.3880(5) 0.2323(5) 0.0701(19) Uani 1 1 d .
H49 H 1.2360 0.4187 0.2594 0.084 Uiso 1 1 calc R
C50 C 0.9470(4) 0.3403(3) 0.2671(3) 0.0356(11) Uani 1 1 d .
C51 C 0.8786(4) 0.3372(3) 0.2163(3) 0.0358(11) Uani 1 1 d .
H51 H 0.9034 0.3292 0.1591 0.043 Uiso 1 1 calc R
C52 C 0.7736(4) 0.3462(3) 0.2509(3) 0.0333(11) Uani 1 1 d .
C53 C 0.7421(4) 0.3550(3) 0.3367(3) 0.0380(11) Uani 1 1 d .
H53 H 0.6723 0.3604 0.3624 0.046 Uiso 1 1 calc R
C54 C 0.8158(4) 0.3556(3) 0.3851(3) 0.0390(12) Uani 1 1 d .
C55 C 0.6663(5) 0.3846(5) 0.6100(4) 0.0613(16) Uani 1 1 d .
H55 H 0.5965 0.3952 0.6390 0.074 Uiso 1 1 calc R
C56 C 0.6846(5) 0.3827(4) 0.5239(3) 0.0509(14) Uani 1 1 d .
H56 H 0.6272 0.3942 0.4959 0.061 Uiso 1 1 calc R
C57 C 0.7865(4) 0.3643(4) 0.4786(3) 0.0410(12) Uani 1 1 d .
C58 C 0.8671(5) 0.3526(4) 0.5243(4) 0.0554(15) Uani 1 1 d .
H58 H 0.9375 0.3419 0.4969 0.066 Uiso 1 1 calc R
C59 C 0.8410(6) 0.3570(5) 0.6111(4) 0.0655(17) Uani 1 1 d .
H59 H 0.8961 0.3489 0.6404 0.079 Uiso 1 1 calc R
C60 C 0.6919(4) 0.3562(3) 0.1973(3) 0.0329(10) Uani 1 1 d .
C61 C 0.5986(4) 0.4477(4) 0.1981(3) 0.0473(13) Uani 1 1 d .
H61 H 0.5895 0.4962 0.2328 0.057 Uiso 1 1 calc R
C62 C 0.5206(5) 0.4676(4) 0.1489(4) 0.0564(15) Uani 1 1 d .
H62 H 0.4591 0.5286 0.1509 0.068 Uiso 1 1 calc R
C63 C 0.5332(5) 0.3981(5) 0.0972(4) 0.0614(16) Uani 1 1 d .
H63 H 0.4800 0.4112 0.0643 0.074 Uiso 1 1 calc R
C64 C 0.6245(4) 0.3084(4) 0.0934(3) 0.0480(13) Uani 1 1 d .
H64 H 0.6333 0.2622 0.0567 0.058 Uiso 1 1 calc R
C65 C 0.7046(4) 0.2853(4) 0.1442(3) 0.0350(11) Uani 1 1 d .
C66 C 0.7936(4) 0.1813(3) 0.1433(3) 0.0318(10) Uani 1 1 d .
O7 O 1.1588(3) -0.1136(3) 0.0904(2) 0.0437(8) Uani 1 1 d D
H7A H 1.187(4) -0.1758(19) 0.110(3) 0.052 Uiso 1 1 d D
H7B H 1.182(4) -0.126(4) 0.0396(16) 0.052 Uiso 1 1 d D
O8 O 0.2301(4) 0.6834(3) 0.1682(3) 0.0816(14) Uani 1 1 d .
O9 O 0.3993(8) 0.3694(8) 0.6654(6) 0.087(3) Uani 0.50 1 d P

loop_
_atom_site_aniso_label
_atom_site_aniso_U_11
_atom_site_aniso_U_22
_atom_site_aniso_U_33
_atom_site_aniso_U_23
_atom_site_aniso_U_13
_atom_site_aniso_U_12
Tb1 0.03660(14) 0.02598(13) 0.02461(12) -0.00533(8) -0.00576(9) -0.01104(10)
N1 0.049(3) 0.031(2) 0.041(2) -0.0074(18) -0.019(2) -0.010(2)
N2 0.045(2) 0.034(2) 0.034(2) -0.0082(17) -0.0106(18) -0.0119(19)
N3 0.050(3) 0.052(3) 0.097(4) 0.001(3) -0.023(3) -0.008(3)
N4 0.080(4) 0.083(4) 0.070(4) -0.027(3) 0.030(3) -0.039(4)
N5 0.042(3) 0.045(3) 0.041(2) -0.006(2) -0.010(2) -0.013(2)
N6 0.071(4) 0.058(4) 0.072(4) 0.017(3) -0.028(3) -0.024(3)
N7 0.041(3) 0.077(4) 0.087(4) -0.017(3) -0.011(3) -0.023(3)
N8 0.041(3) 0.032(2) 0.042(2) -0.0091(18) -0.0059(19) -0.0107(19)
N9 0.071(4) 0.052(3) 0.044(3) -0.008(2) -0.009(3) -0.008(3)
O1 0.043(2) 0.0383(19) 0.0389(19) -0.0075(15) 0.0030(16) -0.0139(17)
O2 0.042(2) 0.036(2) 0.041(2) 0.0009(15) 0.0014(16) -0.0124(17)
O3 0.046(2) 0.0306(17) 0.0344(18) -0.0094(14) -0.0065(15) -0.0175(15)
O4 0.061(2) 0.0383(19) 0.0246(17) -0.0061(14) -0.0033(15) -0.0254(17)
O5 0.0418(19) 0.0295(17) 0.0346(18) -0.0104(14) -0.0115(15) -0.0039(15)
O6 0.044(2) 0.042(2) 0.0303(18) -0.0139(15) -0.0071(15) -0.0078(16)
C1 0.134(7) 0.039(4) 0.108(6) -0.021(4) -0.097(5) 0.015(4)
C2 0.121(6) 0.046(4) 0.107(6) -0.035(4) -0.088(5) 0.016(4)
C3 0.039(3) 0.029(3) 0.035(3) -0.005(2) -0.011(2) -0.009(2)
C4 0.070(4) 0.032(3) 0.055(3) -0.010(2) -0.034(3) 0.006(3)
C5 0.077(4) 0.038(3) 0.049(3) -0.019(3) -0.029(3) -0.001(3)
C6 0.037(3) 0.032(3) 0.030(2) -0.0032(19) -0.009(2) -0.010(2)
C7 0.038(3) 0.026(2) 0.034(3) -0.0033(19) -0.010(2) -0.007(2)
C8 0.037(3) 0.031(3) 0.025(2) -0.0040(19) -0.001(2) -0.014(2)
C9 0.041(3) 0.033(3) 0.030(2) -0.006(2) -0.008(2) -0.012(2)
C10 0.036(3) 0.031(2) 0.028(2) -0.0038(19) -0.005(2) -0.011(2)
C11 0.056(4) 0.057(4) 0.069(4) 0.012(3) -0.030(3) -0.018(3)
C12 0.044(3) 0.042(3) 0.051(3) 0.001(2) -0.014(3) -0.019(3)
C13 0.036(3) 0.033(3) 0.044(3) -0.001(2) -0.011(2) -0.013(2)
C14 0.046(3) 0.036(3) 0.060(4) -0.012(3) -0.008(3) -0.006(3)
C15 0.056(4) 0.046(4) 0.090(5) -0.022(3) -0.004(4) -0.006(3)
C16 0.042(3) 0.030(2) 0.032(3) -0.004(2) -0.008(2) -0.013(2)
C17 0.060(4) 0.041(3) 0.041(3) -0.007(2) 0.008(3) -0.022(3)
C18 0.068(4) 0.039(3) 0.067(4) -0.002(3) 0.007(3) -0.029(3)
C19 0.065(4) 0.032(3) 0.069(4) -0.012(3) 0.006(3) -0.025(3)
C20 0.053(3) 0.039(3) 0.049(3) -0.017(2) 0.003(3) -0.018(3)
C21 0.035(3) 0.032(3) 0.035(3) -0.005(2) -0.008(2) -0.015(2)
C22 0.046(3) 0.036(3) 0.029(2) -0.010(2) -0.008(2) -0.020(2)
C23 0.080(5) 0.076(5) 0.049(4) -0.005(3) 0.003(3) -0.043(4)
C24 0.057(4) 0.057(4) 0.043(3) -0.006(3) 0.000(3) -0.028(3)
C25 0.040(3) 0.052(3) 0.044(3) -0.013(2) 0.001(2) -0.022(3)
C26 0.057(4) 0.072(4) 0.056(4) -0.008(3) 0.004(3) -0.011(3)
C27 0.063(5) 0.075(5) 0.076(5) -0.016(4) 0.014(4) -0.014(4)
C28 0.038(3) 0.046(3) 0.045(3) -0.007(2) -0.005(2) -0.023(3)
C29 0.047(3) 0.041(3) 0.034(3) 0.002(2) -0.008(2) -0.020(3)
C30 0.040(3) 0.039(3) 0.036(3) -0.004(2) -0.006(2) -0.022(2)
C31 0.034(3) 0.040(3) 0.036(3) -0.005(2) -0.005(2) -0.018(2)
C32 0.032(3) 0.043(3) 0.044(3) 0.000(2) -0.013(2) -0.017(2)
C33 0.059(4) 0.047(4) 0.081(5) 0.006(3) -0.025(4) -0.016(3)
C34 0.044(3) 0.047(3) 0.067(4) 0.005(3) -0.021(3) -0.014(3)
C35 0.032(3) 0.048(3) 0.051(3) 0.000(2) -0.015(2) -0.018(2)
C36 0.054(4) 0.059(4) 0.045(3) 0.003(3) -0.015(3) -0.018(3)
C37 0.071(4) 0.078(5) 0.050(4) 0.012(3) -0.016(3) -0.041(4)
C38 0.041(3) 0.033(3) 0.025(2) -0.0039(19) -0.003(2) -0.018(2)
C39 0.056(3) 0.042(3) 0.045(3) 0.002(2) -0.008(3) -0.026(3)
C40 0.082(5) 0.030(3) 0.053(3) 0.003(2) -0.016(3) -0.022(3)
C41 0.068(4) 0.026(3) 0.049(3) -0.005(2) -0.013(3) -0.004(3)
C42 0.046(3) 0.035(3) 0.035(3) -0.009(2) -0.005(2) -0.008(2)
C43 0.046(3) 0.026(2) 0.025(2) -0.0072(18) -0.008(2) -0.014(2)
C44 0.028(2) 0.028(2) 0.031(3) -0.0067(19) -0.0042(19) -0.008(2)
C45 0.048(4) 0.071(4) 0.051(3) -0.006(3) -0.003(3) -0.021(3)
C46 0.047(3) 0.055(3) 0.048(3) -0.011(3) -0.005(3) -0.025(3)
C47 0.037(3) 0.033(3) 0.048(3) -0.006(2) -0.011(2) -0.010(2)
C48 0.047(3) 0.055(4) 0.070(4) -0.029(3) -0.013(3) -0.012(3)
C49 0.047(4) 0.073(5) 0.105(6) -0.032(4) -0.018(4) -0.024(3)
C50 0.041(3) 0.025(2) 0.040(3) -0.005(2) -0.012(2) -0.009(2)
C51 0.040(3) 0.031(3) 0.037(3) -0.010(2) -0.004(2) -0.014(2)
C52 0.035(3) 0.018(2) 0.046(3) -0.0098(19) -0.007(2) -0.006(2)
C53 0.035(3) 0.028(3) 0.047(3) -0.005(2) -0.003(2) -0.010(2)
C54 0.049(3) 0.026(3) 0.038(3) -0.005(2) -0.006(2) -0.010(2)
C55 0.063(4) 0.059(4) 0.051(4) -0.013(3) -0.001(3) -0.013(3)
C56 0.055(4) 0.053(3) 0.042(3) -0.009(3) -0.007(3) -0.016(3)
C57 0.055(3) 0.028(3) 0.038(3) -0.005(2) -0.010(2) -0.013(2)
C58 0.054(4) 0.063(4) 0.049(3) -0.014(3) -0.012(3) -0.018(3)
C59 0.074(5) 0.073(4) 0.053(4) -0.015(3) -0.023(3) -0.021(4)
C60 0.035(3) 0.027(2) 0.033(2) -0.0028(19) -0.003(2) -0.009(2)
C61 0.047(3) 0.033(3) 0.058(3) -0.015(2) -0.008(3) -0.007(2)
C62 0.044(3) 0.041(3) 0.074(4) -0.009(3) -0.023(3) 0.001(3)
C63 0.055(4) 0.055(4) 0.073(4) -0.011(3) -0.033(3) -0.007(3)
C64 0.049(3) 0.048(3) 0.048(3) -0.010(3) -0.021(3) -0.011(3)
C65 0.034(3) 0.034(3) 0.037(3) -0.002(2) -0.009(2) -0.012(2)
C66 0.033(3) 0.033(3) 0.030(2) -0.006(2) -0.005(2) -0.013(2)
O7 0.043(2) 0.046(2) 0.0317(19) -0.0054(16) -0.0039(16) -0.0067(18)
O8 0.104(4) 0.057(3) 0.054(3) -0.002(2) -0.015(2) -0.001(3)
O9 0.106(8) 0.092(7) 0.060(6) -0.001(5) -0.045(5) -0.023(6)

loop_
_atom_type_symbol
_atom_type_description
_atom_type_scat_dispersion_real
_atom_type_scat_dispersion_imag
_atom_type_scat_source
C C 0.0033 0.0016 'International Tables Vol C Tables 4.2.6.8 and 6.1.1.4'
H H 0.0000 0.0000 'International Tables Vol C Tables 4.2.6.8 and 6.1.1.4'
N N 0.0061 0.0033 'International Tables Vol C Tables 4.2.6.8 and 6.1.1.4'
O O 0.0106 0.0060 'International Tables Vol C Tables 4.2.6.8 and 6.1.1.4'
Tb Tb -0.1723 4.1537 'International Tables Vol C Tables 4.2.6.8 and 6.1.1.4'

loop_
_geom_angle_atom_site_label_1
_geom_angle_atom_site_label_2
_geom_angle_atom_site_label_3
_geom_angle
_geom_angle_site_symmetry_1
_geom_angle_site_symmetry_3
O3 Tb1 O2 90.10(11) . .
O3 Tb1 O7 81.33(12) . .
O2 Tb1 O7 127.05(12) . .
O3 Tb1 O6 75.89(10) . .
O2 Tb1 O6 86.34(11) . .
O7 Tb1 O6 139.51(11) . .
O3 Tb1 O4 114.64(10) . 2_755
O2 Tb1 O4 145.75(11) . 2_755
O7 Tb1 O4 81.93(12) . 2_755
O6 Tb1 O4 77.91(11) . 2_755
O3 Tb1 O5 126.89(10) . .
O2 Tb1 O5 74.30(11) . .
O7 Tb1 O5 147.47(12) . .
O6 Tb1 O5 53.15(10) . .
O4 Tb1 O5 71.89(11) 2_755 .
O3 Tb1 O1 83.13(11) . .
O2 Tb1 O1 53.72(11) . .
O7 Tb1 O1 73.36(12) . .
O6 Tb1 O1 134.76(11) . .
O4 Tb1 O1 147.10(11) 2_755 .
O5 Tb1 O1 120.83(11) . .
O3 Tb1 N1 156.92(12) . 2_756
O2 Tb1 N1 86.93(12) . 2_756
O7 Tb1 N1 82.27(12) . 2_756
O6 Tb1 N1 126.65(11) . 2_756
O4 Tb1 N1 78.79(12) 2_755 2_756
O5 Tb1 N1 74.12(11) . 2_756
O1 Tb1 N1 76.68(12) . 2_756
O3 Tb1 O3 66.19(11) . 2_755
O2 Tb1 O3 150.85(10) . 2_755
O7 Tb1 O3 68.22(10) . 2_755
O6 Tb1 O3 72.04(10) . 2_755
O4 Tb1 O3 48.93(9) 2_755 2_755
O5 Tb1 O3 105.70(10) . 2_755
O1 Tb1 O3 133.41(10) . 2_755
N1 Tb1 O3 121.58(11) 2_756 2_755
O3 Tb1 C44 90.50(11) . 2_755
O2 Tb1 C44 156.28(12) . 2_755
O7 Tb1 C44 76.41(12) . 2_755
O6 Tb1 C44 70.84(11) . 2_755
O4 Tb1 C44 24.16(11) 2_755 2_755
O5 Tb1 C44 86.49(11) . 2_755
O1 Tb1 C44 149.71(11) . 2_755
N1 Tb1 C44 101.30(12) 2_756 2_755
O3 Tb1 C44 25.05(10) 2_755 2_755
C5 N1 C1 114.4(4) . .
C5 N1 Tb1 125.6(3) . 2_756
C1 N1 Tb1 119.9(3) . 2_756
C6 N2 C10 117.7(4) . .
C11 N3 C15 115.4(5) . .
C23 N4 C27 116.6(6) . .
C28 N5 C32 118.4(4) . .
C37 N6 C33 115.1(5) . .
C45 N7 C49 115.6(5) . .
C54 N8 C50 118.5(4) . .
C59 N9 C55 115.8(5) . .
C22 O1 Tb1 90.2(3) . .
C22 O2 Tb1 93.9(3) . .
C44 O3 Tb1 156.1(3) . .
C44 O3 Tb1 85.3(3) . 2_755
Tb1 O3 Tb1 113.82(11) . 2_755
C44 O4 Tb1 103.1(3) . 2_755
C66 O5 Tb1 92.8(3) . .
C66 O6 Tb1 93.9(3) . .
N1 C1 C2 125.1(5) . .
N1 C1 H1 117.4 . .
C2 C1 H1 117.4 . .
C3 C2 C1 120.4(5) . .
C3 C2 H2 119.8 . .
C1 C2 H2 119.8 . .
C2 C3 C4 114.9(5) . .
C2 C3 C6 122.6(4) . .
C4 C3 C6 122.4(4) . .
C3 C4 C5 120.9(5) . .
C3 C4 H4 119.6 . .
C5 C4 H4 119.6 . .
N1 C5 C4 124.2(5) . .
N1 C5 H5 117.9 . .
C4 C5 H5 117.9 . .
N2 C6 C7 122.4(4) . .
N2 C6 C3 116.8(4) . .
C7 C6 C3 120.7(4) . .
C8 C7 C6 120.2(4) . .
C8 C7 H7 119.9 . .
C6 C7 H7 119.9 . .
C7 C8 C9 117.5(4) . .
C7 C8 C16 119.2(4) . .
C9 C8 C16 122.8(4) . .
C10 C9 C8 119.5(4) . .
C10 C9 H9 120.2 . .
C8 C9 H9 120.2 . .
N2 C10 C9 122.6(4) . .
N2 C10 C13 116.6(4) . .
C9 C10 C13 120.6(4) . .
N3 C11 C12 124.0(6) . .
N3 C11 H11 118.0 . .
C12 C11 H11 118.0 . .
C13 C12 C11 119.6(5) . .
C13 C12 H12 120.2 . .
C11 C12 H12 120.2 . .
C14 C13 C12 117.1(5) . .
C14 C13 C10 120.6(4) . .
C12 C13 C10 122.1(5) . .
C15 C14 C13 119.2(6) . .
C15 C14 H14 120.4 . .
C13 C14 H14 120.4 . .
N3 C15 C14 124.7(6) . .
N3 C15 H15 117.7 . .
C14 C15 H15 117.7 . .
C17 C16 C21 118.5(4) . .
C17 C16 C8 116.2(4) . .
C21 C16 C8 125.1(4) . .
C18 C17 C16 121.0(5) . .
C18 C17 H17 119.5 . .
C16 C17 H17 119.5 . .
C19 C18 C17 120.6(5) . .
C19 C18 H18 119.7 . .
C17 C18 H18 119.7 . .
C18 C19 C20 119.4(5) . .
C18 C19 H19 120.3 . .
C20 C19 H19 120.3 . .
C19 C20 C21 121.1(5) . .
C19 C20 H20 119.4 . .
C21 C20 H20 119.4 . .
C20 C21 C16 119.3(4) . .
C20 C21 C22 119.0(4) . .
C16 C21 C22 121.6(4) . .
O2 C22 O1 121.0(4) . .
O2 C22 C21 120.4(4) . .
O1 C22 C21 118.7(4) . .
N4 C23 C24 124.1(6) . .
N4 C23 H23 117.9 . .
C24 C23 H23 117.9 . .
C23 C24 C25 119.3(6) . .
C23 C24 H24 120.4 . .
C25 C24 H24 120.4 . .
C26 C25 C24 116.2(5) . .
C26 C25 C28 121.1(5) . .
C24 C25 C28 122.7(5) . .
C27 C26 C25 120.8(6) . .
C27 C26 H26 119.6 . .
C25 C26 H26 119.6 . .
N4 C27 C26 122.9(7) . .
N4 C27 H27 118.6 . .
C26 C27 H27 118.6 . .
N5 C28 C29 122.3(5) . .
N5 C28 C25 116.1(5) . .
C29 C28 C25 121.6(5) . .
C30 C29 C28 120.3(4) . .
C30 C29 H29 119.8 . .
C28 C29 H29 119.8 . .
C29 C30 C31 117.0(5) . .
C29 C30 C38 119.8(4) . .
C31 C30 C38 123.1(4) . .
C30 C31 C32 119.9(5) . .
C30 C31 H31 120.1 . .
C32 C31 H31 120.1 . .
N5 C32 C31 122.0(4) . .
N5 C32 C35 116.1(4) . .
C31 C32 C35 121.9(5) . .
N6 C33 C34 125.0(6) . .
N6 C33 H33 117.5 . .
C34 C33 H33 117.5 . .
C33 C34 C35 119.0(6) . .
C33 C34 H34 120.5 . .
C35 C34 H34 120.5 . .
C36 C35 C34 116.6(5) . .
C36 C35 C32 124.1(5) . .
C34 C35 C32 119.2(5) . .
C37 C36 C35 118.9(6) . .
C37 C36 H36 120.6 . .
C35 C36 H36 120.6 . .
N6 C37 C36 125.4(6) . .
N6 C37 H37 117.3 . .
C36 C37 H37 117.3 . .
C43 C38 C39 118.0(4) . .
C43 C38 C30 121.9(4) . .
C39 C38 C30 120.1(4) . .
C40 C39 C38 121.6(5) . .
C40 C39 H39 119.2 . .
C38 C39 H39 119.2 . .
C41 C40 C39 120.0(5) . .
C41 C40 H40 120.0 . .
C39 C40 H40 120.0 . .
C40 C41 C42 119.5(5) . .
C40 C41 H41 120.3 . .
C42 C41 H41 120.3 . .
C41 C42 C43 121.0(5) . .
C41 C42 H42 119.5 . .
C43 C42 H42 119.5 . .
C42 C43 C38 119.9(4) . .
C42 C43 C44 117.5(4) . .
C38 C43 C44 122.5(4) . .
O4 C44 O3 121.3(4) . .
O4 C44 C43 118.1(4) . .
O3 C44 C43 120.6(4) . .
O4 C44 Tb1 52.7(2) . 2_755
O3 C44 Tb1 69.6(2) . 2_755
C43 C44 Tb1 164.4(3) . 2_755
N7 C45 C46 125.0(6) . .
N7 C45 H45 117.5 . .
C46 C45 H45 117.5 . .
C45 C46 C47 119.3(5) . .
C45 C46 H46 120.3 . .
C47 C46 H46 120.3 . .
C48 C47 C46 116.0(5) . .
C48 C47 C50 122.1(5) . .
C46 C47 C50 121.9(4) . .
C49 C48 C47 120.3(5) . .
C49 C48 H48 119.8 . .
C47 C48 H48 119.8 . .
N7 C49 C48 123.7(6) . .
N7 C49 H49 118.1 . .
C48 C49 H49 118.1 . .
N8 C50 C51 122.4(5) . .
N8 C50 C47 115.2(4) . .
C51 C50 C47 122.3(4) . .
C52 C51 C50 119.9(4) . .
C52 C51 H51 120.0 . .
C50 C51 H51 120.0 . .
C53 C52 C51 117.6(4) . .
C53 C52 C60 119.9(4) . .
C51 C52 C60 122.3(4) . .
C52 C53 C54 119.7(5) . .
C52 C53 H53 120.1 . .
C54 C53 H53 120.1 . .
N8 C54 C53 121.8(4) . .
N8 C54 C57 116.0(4) . .
C53 C54 C57 122.2(5) . .
N9 C55 C56 123.4(6) . .
N9 C55 H55 118.3 . .
C56 C55 H55 118.3 . .
C57 C56 C55 120.6(5) . .
C57 C56 H56 119.7 . .
C55 C56 H56 119.7 . .
C56 C57 C58 116.3(5) . .
C56 C57 C54 124.6(5) . .
C58 C57 C54 119.1(5) . .
C59 C58 C57 119.2(6) . .
C59 C58 H58 120.4 . .
C57 C58 H58 120.4 . .
N9 C59 C58 124.6(6) . .
N9 C59 H59 117.7 . .
C58 C59 H59 117.7 . .
C65 C60 C61 118.2(4) . .
C65 C60 C52 125.3(4) . .
C61 C60 C52 116.4(4) . .
C62 C61 C60 121.7(5) . .
C62 C61 H61 119.2 . .
C60 C61 H61 119.2 . .
C63 C62 C61 119.9(5) . .
C63 C62 H62 120.0 . .
C61 C62 H62 120.0 . .
C62 C63 C64 120.1(5) . .
C62 C63 H63 119.9 . .
C64 C63 H63 119.9 . .
C63 C64 C65 121.1(5) . .
C63 C64 H64 119.5 . .
C65 C64 H64 119.5 . .
C60 C65 C64 118.9(4) . .
C60 C65 C66 123.7(4) . .
C64 C65 C66 117.1(4) . .
O5 C66 O6 119.8(4) . .
O5 C66 C65 119.7(4) . .
O6 C66 C65 120.5(4) . .
Tb1 O7 H7A 121(4) . .
Tb1 O7 H7B 121(4) . .
H7A O7 H7B 94(5) . .

loop_
_geom_bond_atom_site_label_1
_geom_bond_atom_site_label_2
_geom_bond_distance
_geom_bond_site_symmetry_2
Tb1 O3 2.321(3) .
Tb1 O2 2.384(3) .
Tb1 O7 2.406(3) .
Tb1 O6 2.416(3) .
Tb1 O4 2.422(3) 2_755
Tb1 O5 2.454(3) .
Tb1 O1 2.456(3) .
Tb1 N1 2.543(4) 2_756
Tb1 O3 2.788(3) 2_755
Tb1 C44 2.964(4) 2_755
N1 C5 1.303(6) .
N1 C1 1.314(7) .
N1 Tb1 2.543(4) 2_756
N2 C6 1.339(6) .
N2 C10 1.347(5) .
N3 C11 1.329(8) .
N3 C15 1.337(8) .
N4 C23 1.319(8) .
N4 C27 1.329(9) .
N5 C28 1.331(6) .
N5 C32 1.336(6) .
N6 C37 1.320(8) .
N6 C33 1.325(8) .
N7 C45 1.322(7) .
N7 C49 1.331(8) .
N8 C54 1.337(6) .
N8 C50 1.337(6) .
N9 C59 1.309(7) .
N9 C55 1.350(7) .
O1 C22 1.263(5) .
O2 C22 1.252(6) .
O3 C44 1.259(5) .
O3 Tb1 2.788(3) 2_755
O4 C44 1.246(5) .
O4 Tb1 2.422(3) 2_755
O5 C66 1.247(5) .
O6 C66 1.273(5) .
C1 C2 1.357(8) .
C1 H1 0.9300 .
C2 C3 1.358(7) .
C2 H2 0.9300 .
C3 C4 1.357(7) .
C3 C6 1.479(6) .
C4 C5 1.373(7) .
C4 H4 0.9300 .
C5 H5 0.9300 .
C6 C7 1.392(6) .
C7 C8 1.372(6) .
C7 H7 0.9300 .
C8 C9 1.392(6) .
C8 C16 1.488(6) .
C9 C10 1.389(6) .
C9 H9 0.9300 .
C10 C13 1.482(6) .
C11 C12 1.382(7) .
C11 H11 0.9300 .
C12 C13 1.379(7) .
C12 H12 0.9300 .
C13 C14 1.377(7) .
C14 C15 1.374(8) .
C14 H14 0.9300 .
C15 H15 0.9300 .
C16 C17 1.389(6) .
C16 C21 1.396(6) .
C17 C18 1.371(7) .
C17 H17 0.9300 .
C18 C19 1.370(8) .
C18 H18 0.9300 .
C19 C20 1.373(7) .
C19 H19 0.9300 .
C20 C21 1.388(6) .
C20 H20 0.9300 .
C21 C22 1.493(6) .
C23 C24 1.381(8) .
C23 H23 0.9300 .
C24 C25 1.382(7) .
C24 H24 0.9300 .
C25 C26 1.376(8) .
C25 C28 1.497(7) .
C26 C27 1.372(9) .
C26 H26 0.9300 .
C27 H27 0.9300 .
C28 C29 1.388(7) .
C29 C30 1.375(7) .
C29 H29 0.9300 .
C30 C31 1.388(6) .
C30 C38 1.482(7) .
C31 C32 1.392(7) .
C31 H31 0.9300 .
C32 C35 1.489(7) .
C33 C34 1.371(8) .
C33 H33 0.9300 .
C34 C35 1.398(7) .
C34 H34 0.9300 .
C35 C36 1.380(7) .
C36 C37 1.376(8) .
C36 H36 0.9300 .
C37 H37 0.9300 .
C38 C43 1.389(6) .
C38 C39 1.391(6) .
C39 C40 1.371(7) .
C39 H39 0.9300 .
C40 C41 1.365(8) .
C40 H40 0.9300 .
C41 C42 1.380(7) .
C41 H41 0.9300 .
C42 C43 1.380(6) .
C42 H42 0.9300 .
C43 C44 1.501(6) .
C44 Tb1 2.964(4) 2_755
C45 C46 1.372(7) .
C45 H45 0.9300 .
C46 C47 1.390(7) .
C46 H46 0.9300 .
C47 C48 1.379(7) .
C47 C50 1.488(7) .
C48 C49 1.378(8) .
C48 H48 0.9300 .
C49 H49 0.9300 .
C50 C51 1.391(6) .
C51 C52 1.383(6) .
C51 H51 0.9300 .
C52 C53 1.381(6) .
C52 C60 1.503(6) .
C53 C54 1.408(7) .
C53 H53 0.9300 .
C54 C57 1.501(7) .
C55 C56 1.371(7) .
C55 H55 0.9300 .
C56 C57 1.369(7) .
C56 H56 0.9300 .
C57 C58 1.393(7) .
C58 C59 1.385(8) .
C58 H58 0.9300 .
C59 H59 0.9300 .
C60 C65 1.392(6) .
C60 C61 1.402(6) .
C61 C62 1.372(7) .
C61 H61 0.9300 .
C62 C63 1.359(8) .
C62 H62 0.9300 .
C63 C64 1.374(7) .
C63 H63 0.9300 .
C64 C65 1.403(6) .
C64 H64 0.9300 .
C65 C66 1.487(6) .
O7 H7A 0.841(19) .
O7 H7B 0.840(19) .

loop_
_geom_torsion_atom_site_label_1
_geom_torsion_atom_site_label_2
_geom_torsion_atom_site_label_3
_geom_torsion_atom_site_label_4
_geom_torsion
_geom_torsion_site_symmetry_1
_geom_torsion_site_symmetry_4
O3 Tb1 O1 C22 -101.4(3) . .
O2 Tb1 O1 C22 -6.2(2) . .
O7 Tb1 O1 C22 175.6(3) . .
O6 Tb1 O1 C22 -39.2(3) . .
O4 Tb1 O1 C22 132.6(3) 2_755 .
O5 Tb1 O1 C22 27.8(3) . .
N1 Tb1 O1 C22 89.8(3) 2_756 .
O3 Tb1 O1 C22 -149.1(2) 2_755 .
C44 Tb1 O1 C22 179.5(3) 2_755 .
O3 Tb1 O2 C22 87.7(3) . .
O7 Tb1 O2 C22 8.5(3) . .
O6 Tb1 O2 C22 163.5(3) . .
O4 Tb1 O2 C22 -134.3(3) 2_755 .
O5 Tb1 O2 C22 -143.8(3) . .
O1 Tb1 O2 C22 6.3(2) . .
N1 Tb1 O2 C22 -69.4(3) 2_756 .
O3 Tb1 O2 C22 122.0(3) 2_755 .
C44 Tb1 O2 C22 179.1(3) 2_755 .
O2 Tb1 O3 C44 -56.6(7) . .
O7 Tb1 O3 C44 71.0(7) . .
O6 Tb1 O3 C44 -142.8(7) . .
O4 Tb1 O3 C44 147.9(7) 2_755 .
O5 Tb1 O3 C44 -126.9(7) . .
O1 Tb1 O3 C44 -3.2(7) . .
N1 Tb1 O3 C44 25.8(9) 2_756 .
O3 Tb1 O3 C44 140.9(8) 2_755 .
C44 Tb1 O3 C44 147.1(7) 2_755 .
O2 Tb1 O3 Tb1 162.52(13) . 2_755
O7 Tb1 O3 Tb1 -69.95(13) . 2_755
O6 Tb1 O3 Tb1 76.32(13) . 2_755
O4 Tb1 O3 Tb1 6.99(16) 2_755 2_755
O5 Tb1 O3 Tb1 92.21(15) . 2_755
O1 Tb1 O3 Tb1 -144.08(14) . 2_755
N1 Tb1 O3 Tb1 -115.1(3) 2_756 2_755
O3 Tb1 O3 Tb1 0.0 2_755 2_755
C44 Tb1 O3 Tb1 6.23(13) 2_755 2_755
O3 Tb1 O5 C66 -22.7(3) . .
O2 Tb1 O5 C66 -100.7(3) . .
O7 Tb1 O5 C66 123.0(3) . .
O6 Tb1 O5 C66 -3.3(3) . .
O4 Tb1 O5 C66 84.9(3) 2_755 .
O1 Tb1 O5 C66 -128.6(3) . .
N1 Tb1 O5 C66 168.1(3) 2_756 .
O3 Tb1 O5 C66 49.0(3) 2_755 .
C44 Tb1 O5 C66 65.3(3) 2_755 .
O3 Tb1 O6 C66 167.4(3) . .
O2 Tb1 O6 C66 76.4(3) . .
O7 Tb1 O6 C66 -134.9(3) . .
O4 Tb1 O6 C66 -73.0(3) 2_755 .
O5 Tb1 O6 C66 3.3(2) . .
O1 Tb1 O6 C66 102.4(3) . .
N1 Tb1 O6 C66 -7.1(3) 2_756 .
O3 Tb1 O6 C66 -123.5(3) 2_755 .
C44 Tb1 O6 C66 -97.1(3) 2_755 .
C5 N1 C1 C2 0.5(12) . .
Tb1 N1 C1 C2 177.1(7) 2_756 .
N1 C1 C2 C3 -2.0(14) . .
C1 C2 C3 C4 2.4(11) . .
C1 C2 C3 C6 -175.4(7) . .
C2 C3 C4 C5 -1.5(9) . .
C6 C3 C4 C5 176.2(5) . .
C1 N1 C5 C4 0.5(9) . .
Tb1 N1 C5 C4 -175.9(5) 2_756 .
C3 C4 C5 N1 0.1(10) . .
C10 N2 C6 C7 -0.2(7) . .
C10 N2 C6 C3 -176.6(4) . .
C2 C3 C6 N2 178.0(6) . .
C4 C3 C6 N2 0.4(7) . .
C2 C3 C6 C7 1.6(8) . .
C4 C3 C6 C7 -176.0(5) . .
N2 C6 C7 C8 -1.0(7) . .
C3 C6 C7 C8 175.2(4) . .
C6 C7 C8 C9 3.0(7) . .
C6 C7 C8 C16 -169.6(4) . .
C7 C8 C9 C10 -3.8(7) . .
C16 C8 C9 C10 168.6(4) . .
C6 N2 C10 C9 -0.6(7) . .
C6 N2 C10 C13 173.1(4) . .
C8 C9 C10 N2 2.7(7) . .
C8 C9 C10 C13 -170.8(4) . .
C15 N3 C11 C12 0.7(9) . .
N3 C11 C12 C13 -0.2(9) . .
C11 C12 C13 C14 0.2(7) . .
C11 C12 C13 C10 175.2(5) . .
N2 C10 C13 C14 -26.4(7) . .
C9 C10 C13 C14 147.4(5) . .
N2 C10 C13 C12 158.7(4) . .
C9 C10 C13 C12 -27.4(7) . .
C12 C13 C14 C15 -0.6(8) . .
C10 C13 C14 C15 -175.7(5) . .
C11 N3 C15 C14 -1.2(10) . .
C13 C14 C15 N3 1.2(10) . .
C7 C8 C16 C17 59.2(6) . .
C9 C8 C16 C17 -113.0(5) . .
C7 C8 C16 C21 -116.9(5) . .
C9 C8 C16 C21 70.9(7) . .
C21 C16 C17 C18 -1.1(8) . .
C8 C16 C17 C18 -177.5(5) . .
C16 C17 C18 C19 1.7(9) . .
C17 C18 C19 C20 0.0(9) . .
C18 C19 C20 C21 -2.3(9) . .
C19 C20 C21 C16 2.8(8) . .
C19 C20 C21 C22 -179.7(5) . .
C17 C16 C21 C20 -1.1(7) . .
C8 C16 C21 C20 174.9(4) . .
C17 C16 C21 C22 -178.5(4) . .
C8 C16 C21 C22 -2.4(7) . .
Tb1 O2 C22 O1 -11.6(4) . .
Tb1 O2 C22 C21 167.6(3) . .
Tb1 O1 C22 O2 11.2(4) . .
Tb1 O1 C22 C21 -168.0(3) . .
C20 C21 C22 O2 131.7(5) . .
C16 C21 C22 O2 -50.9(6) . .
C20 C21 C22 O1 -49.2(6) . .
C16 C21 C22 O1 128.2(5) . .
C27 N4 C23 C24 1.8(10) . .
N4 C23 C24 C25 1.8(9) . .
C23 C24 C25 C26 -2.8(8) . .
C23 C24 C25 C28 175.4(5) . .
C24 C25 C26 C27 0.3(9) . .
C28 C25 C26 C27 -177.9(6) . .
C23 N4 C27 C26 -4.5(11) . .
C25 C26 C27 N4 3.5(11) . .
C32 N5 C28 C29 0.2(7) . .
C32 N5 C28 C25 177.9(4) . .
C26 C25 C28 N5 10.0(7) . .
C24 C25 C28 N5 -168.1(5) . .
C26 C25 C28 C29 -172.3(5) . .
C24 C25 C28 C29 9.6(8) . .
N5 C28 C29 C30 1.2(8) . .
C25 C28 C29 C30 -176.3(4) . .
C28 C29 C30 C31 -2.0(7) . .
C28 C29 C30 C38 177.3(4) . .
C29 C30 C31 C32 1.5(7) . .
C38 C30 C31 C32 -177.8(4) . .
C28 N5 C32 C31 -0.7(7) . .
C28 N5 C32 C35 179.2(4) . .
C30 C31 C32 N5 -0.1(7) . .
C30 C31 C32 C35 180.0(4) . .
C37 N6 C33 C34 -2.8(9) . .
N6 C33 C34 C35 1.4(9) . .
C33 C34 C35 C36 0.7(8) . .
C33 C34 C35 C32 -179.4(5) . .
N5 C32 C35 C36 -168.8(5) . .
C31 C32 C35 C36 11.1(8) . .
N5 C32 C35 C34 11.3(7) . .
C31 C32 C35 C34 -168.8(5) . .
C34 C35 C36 C37 -1.2(8) . .
C32 C35 C36 C37 178.9(5) . .
C33 N6 C37 C36 2.2(10) . .
C35 C36 C37 N6 -0.3(10) . .
C29 C30 C38 C43 -130.6(5) . .
C31 C30 C38 C43 48.6(6) . .
C29 C30 C38 C39 46.2(6) . .
C31 C30 C38 C39 -134.5(5) . .
C43 C38 C39 C40 -1.1(7) . .
C30 C38 C39 C40 -178.1(5) . .
C38 C39 C40 C41 2.9(8) . .
C39 C40 C41 C42 -3.0(8) . .
C40 C41 C42 C43 1.5(8) . .
C41 C42 C43 C38 0.2(7) . .
C41 C42 C43 C44 -176.1(4) . .
C39 C38 C43 C42 -0.4(6) . .
C30 C38 C43 C42 176.6(4) . .
C39 C38 C43 C44 175.8(4) . .
C30 C38 C43 C44 -7.3(6) . .
Tb1 O4 C44 O3 13.0(5) 2_755 .
Tb1 O4 C44 C43 -164.9(3) 2_755 .
Tb1 O3 C44 O4 -155.7(5) . .
Tb1 O3 C44 O4 -11.0(4) 2_755 .
Tb1 O3 C44 C43 22.2(10) . .
Tb1 O3 C44 C43 166.9(4) 2_755 .
Tb1 O3 C44 Tb1 -144.6(7) . 2_755
C42 C43 C44 O4 73.4(5) . .
C38 C43 C44 O4 -102.8(5) . .
C42 C43 C44 O3 -104.5(5) . .
C38 C43 C44 O3 79.2(6) . .
C42 C43 C44 Tb1 23.1(13) . 2_755
C38 C43 C44 Tb1 -153.1(9) . 2_755
C49 N7 C45 C46 1.8(9) . .
N7 C45 C46 C47 -0.3(9) . .
C45 C46 C47 C48 -1.0(8) . .
C45 C46 C47 C50 176.1(5) . .
C46 C47 C48 C49 0.9(8) . .
C50 C47 C48 C49 -176.2(5) . .
C45 N7 C49 C48 -2.0(10) . .
C47 C48 C49 N7 0.7(10) . .
C54 N8 C50 C51 -0.4(7) . .
C54 N8 C50 C47 176.6(4) . .
C48 C47 C50 N8 -25.4(7) . .
C46 C47 C50 N8 157.6(5) . .
C48 C47 C50 C51 151.5(5) . .
C46 C47 C50 C51 -25.5(7) . .
N8 C50 C51 C52 1.7(7) . .
C47 C50 C51 C52 -175.0(4) . .
C50 C51 C52 C53 -1.8(6) . .
C50 C51 C52 C60 172.5(4) . .
C51 C52 C53 C54 0.6(6) . .
C60 C52 C53 C54 -173.8(4) . .
C50 N8 C54 C53 -0.9(7) . .
C50 N8 C54 C57 179.4(4) . .
C52 C53 C54 N8 0.7(7) . .
C52 C53 C54 C57 -179.6(4) . .
C59 N9 C55 C56 -0.1(9) . .
N9 C55 C56 C57 2.0(9) . .
C55 C56 C57 C58 -2.8(8) . .
C55 C56 C57 C54 176.9(5) . .
N8 C54 C57 C56 172.7(5) . .
C53 C54 C57 C56 -7.1(7) . .
N8 C54 C57 C58 -7.6(7) . .
C53 C54 C57 C58 172.7(5) . .
C56 C57 C58 C59 1.9(8) . .
C54 C57 C58 C59 -177.8(5) . .
C55 N9 C59 C58 -0.8(9) . .
C57 C58 C59 N9 -0.1(10) . .
C53 C52 C60 C65 -127.2(5) . .
C51 C52 C60 C65 58.6(6) . .
C53 C52 C60 C61 56.8(6) . .
C51 C52 C60 C61 -117.4(5) . .
C65 C60 C61 C62 0.8(8) . .
C52 C60 C61 C62 177.1(5) . .
C60 C61 C62 C63 -0.7(9) . .
C61 C62 C63 C64 -0.6(10) . .
C62 C63 C64 C65 1.8(9) . .
C61 C60 C65 C64 0.3(7) . .
C52 C60 C65 C64 -175.6(4) . .
C61 C60 C65 C66 -173.8(4) . .
C52 C60 C65 C66 10.2(7) . .
C63 C64 C65 C60 -1.6(8) . .
C63 C64 C65 C66 172.9(5) . .
Tb1 O5 C66 O6 5.8(4) . .
Tb1 O5 C66 C65 -175.6(4) . .
Tb1 O6 C66 O5 -5.9(5) . .
Tb1 O6 C66 C65 175.5(4) . .
C60 C65 C66 O5 21.7(7) . .
C64 C65 C66 O5 -152.6(5) . .
C60 C65 C66 O6 -159.8(4) . .
C64 C65 C66 O6 25.9(7) . .
